data_2200738
loop_
_publ_author_name
'Wolfgang Kliegel'
'Lutz Preu'
'Ulf Riebe'
'Brian O. Patrick'
'Steven J. Rettig'
'James Trotter'

_publ_section_title
;
 A BONBON 6-membered ring heterocycle
;
_journal_issue 10
_journal_name_full 'Acta Crystallographica Section E'
_journal_page_first o943
_journal_page_last o944
_journal_paper_doi 10.1107/S1600536801014866
_journal_volume 57
_journal_year 2001
_chemical_formula_iupac 'C26 H28 B2 N2 O2'
_chemical_formula_moiety 'C26 H28 B2 N2 O2'
_chemical_formula_sum 'C26 H28 B2 N2 O2'
_chemical_formula_weight 422.14
_space_group_IT_number 14
_symmetry_cell_setting monoclinic
_symmetry_space_group_name_Hall '-P 2yn'
_symmetry_space_group_name_H-M 'P 1 21/n 1'
_cell_angle_alpha 90
_cell_angle_beta 95.444(3)
_cell_angle_gamma 90
_cell_formula_units_Z 2
_cell_length_a 6.9184(3)
_cell_length_b 8.8703(3)
_cell_length_c 18.7337(9)
_cell_measurement_reflns_used 6804
_cell_measurement_temperature 173
_cell_measurement_theta_max 27.89
_cell_measurement_theta_min 3.17
_cell_volume 1144.47(8)
_computing_cell_refinement d*TREK
_computing_data_collection 'd*TREK (Molecular Structure Corporation, 1996-1998)'
_computing_data_reduction d*TREK
_computing_publication_material TEXSAN
_computing_structure_refinement 'TEXSAN (Molecular Structure Corporation, 1992-1997)'
_computing_structure_solution 'SIR97 (Altomare et al., 1999)'
_diffrn_ambient_temperature 173
_diffrn_detector_area_resol_mean 11.76
_diffrn_measurement_device_type 'Rigaku/ADSC CCD'
_diffrn_measurement_method 'area detector'
_diffrn_radiation_monochromator graphite
_diffrn_radiation_source 'X-ray tube'
_diffrn_radiation_type MoK\a
_diffrn_radiation_wavelength .7107
_diffrn_reflns_av_R_equivalents .028
_diffrn_reflns_av_sigmaI/netI .070
_diffrn_reflns_limit_h_max 7
_diffrn_reflns_limit_h_min -8
_diffrn_reflns_limit_k_max 10
_diffrn_reflns_limit_k_min -10
_diffrn_reflns_limit_l_max 21
_diffrn_reflns_limit_l_min -23
_diffrn_reflns_number 9941
_diffrn_reflns_reduction_process 'Lp corrections applied'
_diffrn_reflns_theta_max 27.89
_diffrn_reflns_theta_min 3.17
_diffrn_standards_number 0
_exptl_absorpt_coefficient_mu .076
_exptl_absorpt_correction_T_max .98
_exptl_absorpt_correction_T_min .96
_exptl_absorpt_correction_type multi-scan
_exptl_absorpt_process_details 'd*TREK (Molecular Structure Corporation, 1996-1998)'
_exptl_crystal_colour colorless
_exptl_crystal_density_diffrn 1.225
_exptl_crystal_density_meas ?
_exptl_crystal_description block
_exptl_crystal_F_000 448
_exptl_crystal_size_max .50
_exptl_crystal_size_mid .30
_exptl_crystal_size_min .25
_refine_diff_density_max .32
_refine_diff_density_min -.20
_refine_ls_extinction_method none
_refine_ls_goodness_of_fit_all 1.91
_refine_ls_goodness_of_fit_ref 1.91
_refine_ls_hydrogen_treatment mixed
_refine_ls_matrix_type full
_refine_ls_number_constraints 0
_refine_ls_number_parameters 149
_refine_ls_number_reflns 2362
_refine_ls_number_restraints 0
_refine_ls_R_factor_all .059
_refine_ls_R_factor_gt .037
_refine_ls_shift/su_max .005
_refine_ls_shift/su_mean .002
_refine_ls_structure_factor_coef Fsqd
_refine_ls_weighting_details 'w = 1/[\s^2^(Fo^2^)]'
_refine_ls_weighting_scheme sigma
_refine_ls_wR_factor_all .118
_refine_ls_wR_factor_ref .058
_reflns_number_gt 2059
_reflns_number_total 2514
_reflns_threshold_expression I>3\s(I)
_cod_data_source_file om6050.cif
_cod_data_source_block I
_cod_depositor_comments
;
The following automatic conversions were performed:

'_exptl_crystal_density_meas' value 'not measured' was changed to '?'
- the value is perceived as not measured.

Automatic conversion script
Id: cif_fix_values 3008 2015-01-20 13:52:24Z robertas 
;
_cod_original_sg_symbol_H-M 'P 21/n'
_cod_database_code 2200738

loop_
_symmetry_equiv_pos_as_xyz
'  +x,  +y,  +z'
1/2-x,1/2+y,1/2-z
'  -x,  -y,  -z'
1/2+x,1/2-y,1/2+z

loop_
_atom_site_label
_atom_site_fract_x
_atom_site_fract_y
_atom_site_fract_z
_atom_site_U_iso_or_equiv
_atom_site_adp_type
_atom_site_calc_flag
_atom_site_calc_attached_atom
_atom_site_refinement_flags
_atom_site_occupancy
O1 .30565(8) .52581(7) .01485(4) .0189(2) Uani d ? . 1.000
N1 .39880(10) .62161(9) -.03335(5) .0177(2) Uani d ? . 1.000
C1 .27420(10) .75650(10) -.04507(7) .0288(3) Uani d ? . 1.000
C2 .31750(10) .30040(10) -.07083(5) .0203(2) Uani d ? . 1.000
C3 .1584(2) .36280(10) -.11227(6) .0317(3) Uani d ? . 1.000
C4 .1030(2) .3134(2) -.18177(7) .0442(4) Uani d ? . 1.000
C5 .2011(2) .1980(2) -.21108(6) .0462(4) Uani d ? . 1.000
C6 .3545(2) .1297(2) -.17050(7) .0436(4) Uani d ? . 1.000
C7 .4121(2) .18150(10) -.10167(6) .0315(3) Uani d ? . 1.000
C8 .27590(10) .27590(10) .07272(5) .0189(2) Uani d ? . 1.000
C9 .26140(10) .34550(10) .13907(6) .0257(3) Uani d ? . 1.000
C10 .1824(2) .27060(10) .19474(6) .0319(3) Uani d ? . 1.000
C11 .11670(10) .12380(10) .18547(6) .0309(3) Uani d ? . 1.000
C12 .13030(10) .05200(10) .12055(6) .0282(3) Uani d ? . 1.000
C13 .20890(10) .12770(10) .06504(6) .0228(3) Uani d ? . 1.000
B1 .36770(10) .36560(10) .00934(6) .0174(3) Uani d ? . 1.000
H1 .391(2) .5710(10) -.0767(7) .024(3) Uiso d ? . 1.000
H2 .3439 .8343 -.0695 .035 Uiso c ? . 1.000
H3 .1549 .7294 -.0747 .035 Uiso c ? . 1.000
H4 .2413 .7952 .0013 .035 Uiso c ? . 1.000
H5 .0841 .4435 -.0918 .038 Uiso c ? . 1.000
H6 -.0069 .3613 -.2099 .053 Uiso c ? . 1.000
H7 .1631 .1641 -.2602 .055 Uiso c ? . 1.000
H8 .4227 .0449 -.1903 .052 Uiso c ? . 1.000
H9 .5223 .1329 -.0740 .038 Uiso c ? . 1.000
H10 .3078 .4492 .1465 .031 Uiso c ? . 1.000
H11 .1733 .3218 .2406 .038 Uiso c ? . 1.000
H12 .0609 .0711 .2246 .037 Uiso c ? . 1.000
H13 .0846 -.0520 .1137 .034 Uiso c ? . 1.000
H14 .2174 .0756 .0193 .027 Uiso c ? . 1.000

loop_
_atom_site_aniso_label
_atom_site_aniso_U_11
_atom_site_aniso_U_22
_atom_site_aniso_U_33
_atom_site_aniso_U_12
_atom_site_aniso_U_13
_atom_site_aniso_U_23
O1 .0149(3) .0155(4) .0266(4) .0017(2) .0038(2) .0032(3)
N1 .0160(4) .0133(4) .0235(4) .0016(3) .0003(3) .0029(3)
C1 .0203(5) .0174(5) .0475(7) .0057(4) -.0025(4) .0067(5)
C2 .0195(5) .0192(5) .0221(5) -.0052(3) .0012(3) .0030(4)
C3 .0328(6) .0234(6) .0361(6) -.0036(4) -.0120(4) .0027(5)
C4 .0534(8) .0383(7) .0361(7) -.0174(6) -.0210(6) .0107(6)
C5 .0634(8) .0556(9) .0192(6) -.0326(7) .0020(5) -.0022(6)
C6 .0451(7) .0529(9) .0352(7) -.0138(6) .0159(5) -.0179(6)
C7 .0275(5) .0368(7) .0307(6) -.0006(4) .0055(4) -.0080(5)
C8 .0134(4) .0194(5) .0236(5) .0030(3) -.0004(3) .0026(4)
C9 .0253(5) .0263(5) .0247(5) -.0019(4) -.0007(4) -.0003(4)
C10 .0325(6) .0410(7) .0220(5) .0007(5) .0016(4) .0007(5)
C11 .0258(5) .0379(7) .0294(6) .0023(4) .0042(4) .0151(5)
C12 .0243(5) .0215(5) .0390(6) .0015(4) .0045(4) .0095(4)
C13 .0212(5) .0180(5) .0295(6) .0036(3) .0035(4) .0017(4)
B1 .0127(5) .0147(5) .0242(5) .0016(3) -.0008(4) .0006(4)

loop_
_atom_type_symbol
_atom_type_scat_dispersion_real
_atom_type_scat_dispersion_imag
_atom_type_scat_source
C .002 .002
;International Tables for Crystallography
(1992, Vol. C, Tables 4.2.6.8 and 6.1.1.1)
;
H .000 .000
;International Tables for Crystallography
(1992, Vol. C, Tables 4.2.6.8 and 6.1.1.1)
;
B .000 .001
;International Tables for Crystallography
(1992, Vol. C, Tables 4.2.6.8 and 6.1.1.1)
;
N .004 .003
;International Tables for Crystallography
(1992, Vol. C, Tables 4.2.6.8 and 6.1.1.1)
;
O .008 .006
;International Tables for Crystallography
(1992, Vol. C, Tables 4.2.6.8 and 6.1.1.1)
;

loop_
_geom_angle_atom_site_label_1
_geom_angle_atom_site_label_2
_geom_angle_atom_site_label_3
_geom_angle_site_symmetry_1
_geom_angle_site_symmetry_3
_geom_angle
_geom_angle_publ_flag
N1 O1 B1 . . 111.78(6) yes
O1 N1 C1 . . 106.39(7) yes
O1 N1 B1 . 3_665 110.95(7) yes
O1 N1 H1 . . 105.8(8) no
C1 N1 B1 . 3_665 122.01(7) yes
C1 N1 H1 . . 106.3(8) no
B1 N1 H1 3_665 . 104.3(7) no
N1 C1 H2 . . 109.4 no
N1 C1 H3 . . 109.4 no
N1 C1 H4 . . 109.4 no
H2 C1 H3 . . 109.6 no
H2 C1 H4 . . 109.5 no
H3 C1 H4 . . 109.5 no
C3 C2 C7 . . 116.40(10) yes
C3 C2 B1 . . 117.52(9) yes
C7 C2 B1 . . 126.01(9) yes
C2 C3 C4 . . 121.80(10) yes
C2 C3 H5 . . 119.1 no
C4 C3 H5 . . 119.2 no
C3 C4 C5 . . 120.40(10) yes
C3 C4 H6 . . 119.8 no
C5 C4 H6 . . 119.8 no
C4 C5 C6 . . 119.30(10) yes
C4 C5 H7 . . 120.4 no
C6 C5 H7 . . 120.4 no
C5 C6 C7 . . 120.10(10) yes
C5 C6 H8 . . 119.8 no
C7 C6 H8 . . 120.0 no
C2 C7 C6 . . 122.00(10) yes
C2 C7 H9 . . 119.1 no
C6 C7 H9 . . 119.0 no
C9 C8 C13 . . 117.08(9) yes
C9 C8 B1 . . 120.25(9) yes
C13 C8 B1 . . 122.68(9) yes
C8 C9 C10 . . 121.40(10) yes
C8 C9 H10 . . 119.3 no
C10 C9 H10 . . 119.2 no
C9 C10 C11 . . 120.20(10) yes
C9 C10 H11 . . 119.9 no
C11 C10 H11 . . 119.9 no
C10 C11 C12 . . 119.60(10) yes
C10 C11 H12 . . 120.3 no
C12 C11 H12 . . 120.1 no
C11 C12 C13 . . 119.90(10) yes
C11 C12 H13 . . 120.1 no
C13 C12 H13 . . 119.9 no
C8 C13 C12 . . 121.80(10) yes
C8 C13 H14 . . 119.1 no
C12 C13 H14 . . 119.1 no
O1 B1 N1 . 3_665 101.40(7) yes
O1 B1 C2 . . 111.58(8) yes
O1 B1 C8 . . 106.50(7) yes
N1 B1 C2 3_665 . 113.50(8) yes
N1 B1 C8 3_665 . 106.21(7) yes
C2 B1 C8 . . 116.34(8) yes

loop_
_geom_bond_atom_site_label_1
_geom_bond_atom_site_label_2
_geom_bond_site_symmetry_1
_geom_bond_site_symmetry_2
_geom_bond_distance
_geom_bond_publ_flag
O1 N1 . . 1.4360(10) yes
O1 B1 . . 1.4910(10) yes
N1 C1 . . 1.4790(10) yes
N1 B1 . 3_665 1.6400(10) yes
N1 H1 . . .930(10) no
C1 H2 . . .98 no
C1 H3 . . .98 no
C1 H4 . . .98 no
C2 C3 . . 1.4000(10) yes
C2 C7 . . 1.395(2) yes
C2 B1 . . 1.6160(10) yes
C3 C4 . . 1.393(2) yes
C3 H5 . . .98 no
C4 C5 . . 1.372(2) yes
C4 H6 . . .98 no
C5 C6 . . 1.385(2) yes
C5 H7 . . .98 no
C6 C7 . . 1.391(2) yes
C6 H8 . . .98 no
C7 H9 . . .98 no
C8 C9 . . 1.400(2) yes
C8 C13 . . 1.3970(10) yes
C8 B1 . . 1.6090(10) yes
C9 C10 . . 1.391(2) yes
C9 H10 . . .98 no
C10 C11 . . 1.384(2) yes
C10 H11 . . .98 no
C11 C12 . . 1.384(2) yes
C11 H12 . . .98 no
C12 C13 . . 1.3910(10) yes
C12 H13 . . .98 no
C13 H14 . . .98 no

loop_
_geom_contact_atom_site_label_1
_geom_contact_atom_site_label_2
_geom_contact_distance
_geom_contact_site_symmetry_2
_geom_contact_publ_flag
C1 C12 3.4590(10) 3_565 no
C1 C13 3.4830(10) 3_565 no

loop_
_geom_torsion_atom_site_label_1
_geom_torsion_atom_site_label_2
_geom_torsion_atom_site_label_3
_geom_torsion_atom_site_label_4
_geom_torsion_site_symmetry_2
_geom_torsion_site_symmetry_3
_geom_torsion_site_symmetry_4
_geom_torsion
_geom_torsion_publ_flag
O1 N1 B1 C2 . 3_665 3_665 -58.70(10) no
O1 N1 B1 C8 . 3_665 3_665 172.27(7) no
O1 N1 B1 O1 . 3_665 3_665 61.14(9) no
O1 B1 N1 C1 . 3_665 3_665 172.29(8) no
O1 B1 C2 C3 . . . -28.50(10) no
O1 B1 C2 C7 . . . 155.16(9) no
O1 B1 C8 C9 . . . -36.00(10) no
O1 B1 C8 C13 . . . 144.35(8) no
N1 O1 B1 C2 . . . -59.41(9) no
N1 O1 B1 C8 . . . 172.64(7) no
N1 O1 B1 N1 . . 3_665 61.73(9) no
N1 B1 C2 C3 3_665 3_665 3_665 142.28(9) no
N1 B1 C2 C7 3_665 3_665 3_665 -41.30(10) no
N1 B1 C8 C9 3_665 3_665 3_665 -71.50(10) no
N1 B1 C8 C13 3_665 3_665 3_665 108.14(9) no
C1 N1 O1 B1 . . . 157.63(8) no
C1 N1 B1 C2 . 3_665 3_665 67.90(10) no
C1 N1 B1 C8 . 3_665 3_665 -61.20(10) no
C2 C3 C4 C5 . . . 1.7(2) no
C2 C7 C6 C5 . . . 1.0(2) no
C2 B1 C8 C9 . . . -161.06(9) no
C2 B1 C8 C13 . . . 19.30(10) no
C3 C2 C7 C6 . . . 1.5(2) no
C3 C2 B1 C8 . . . 94.00(10) no
C3 C4 C5 C6 . . . .8(2) no
C4 C3 C2 C7 . . . -2.8(2) no
C4 C3 C2 B1 . . . -179.50(10) no
C4 C5 C6 C7 . . . -2.1(2) no
C6 C7 C2 B1 . . . 177.90(10) no
C7 C2 B1 C8 . . . -82.40(10) no
C8 C9 C10 C11 . . . .3(2) no
C8 C13 C12 C11 . . . .10(10) no
C9 C8 C13 C12 . . . .20(10) no
C9 C10 C11 C12 . . . .1(2) no
C10 C9 C8 C13 . . . -.40(10) no
C10 C9 C8 B1 . . . 179.90(8) no
C10 C11 C12 C13 . . . -.3(2) no
C12 C13 C8 B1 . . . 179.90(8) no
B1 O1 N1 B1 . . 3_665 -67.60(9) no
